data_4310314
loop_
_publ_author_name
'Jian-Rong Li'
'Xian-He Bu'
'Ruo-Hua Zhang'

_publ_contact_author
;
 Xian-He Bu
  Department of Chemistry, Nankai University, Tianjin 300071,China
;
_publ_contact_author_email buxh@nankai.edu.cn
_publ_section_title
;
 Novel Lanthanide Coordination Polymers with a Flexible Disulfoxide
 Ligand, 1,2-Bis(ethylsulfinyl)ethane: Structures, Stereochemistry, and
 the Influences of Counteranions on the Framework Formations
;
_journal_name_full 'Inorganic Chemistry'
_journal_page_first 237
_journal_page_last 244
_journal_paper_doi 10.1021/ic034772i
_journal_volume 43
_journal_year 2004
_chemical_formula_sum 'C18 H35 La N3 O5 S8'
_chemical_formula_weight 768.88
_chemical_name_systematic
; 
 ? 
;
_space_group_IT_number 2
_symmetry_cell_setting triclinic
_symmetry_space_group_name_Hall '-P 1'
_symmetry_space_group_name_H-M 'P -1'
_atom_sites_solution_hydrogens geom
_atom_sites_solution_primary direct
_atom_sites_solution_secondary difmap
_audit_creation_method SHELXL-97
_cell_angle_alpha 98.21(2)
_cell_angle_beta 105.02(2)
_cell_angle_gamma 104.12(2)
_cell_formula_units_Z 2
_cell_length_a 9.321(11)
_cell_length_b 13.112(16)
_cell_length_c 16.21(2)
_cell_measurement_reflns_used 640
_cell_measurement_temperature 273(2)
_cell_measurement_theta_max 20.41
_cell_measurement_theta_min 2.67
_cell_volume 1810(4)
_computing_cell_refinement 'Bruker SMART'
_computing_data_collection 'Bruker SMART'
_computing_data_reduction 'Bruker SAINT'
_computing_molecular_graphics 'Bruker SHELXTL'
_computing_publication_material 'Bruker SHELXTL'
_computing_structure_refinement 'SHELXL-97 (Sheldrick, 1997)'
_computing_structure_solution 'SHELXS-97 (Sheldrick, 1990)'
_diffrn_ambient_temperature 273(2)
_diffrn_measured_fraction_theta_full 0.953
_diffrn_measured_fraction_theta_max 0.953
_diffrn_measurement_device_type 'CCD area detector'
_diffrn_measurement_method 'phi and omega scans'
_diffrn_radiation_monochromator graphite
_diffrn_radiation_source 'fine-focus sealed tube'
_diffrn_radiation_type MoK\a
_diffrn_radiation_wavelength 0.71073
_diffrn_reflns_av_R_equivalents 0.1301
_diffrn_reflns_av_sigmaI/netI 0.3623
_diffrn_reflns_limit_h_max 8
_diffrn_reflns_limit_h_min -11
_diffrn_reflns_limit_k_max 15
_diffrn_reflns_limit_k_min -15
_diffrn_reflns_limit_l_max 19
_diffrn_reflns_limit_l_min -8
_diffrn_reflns_number 7030
_diffrn_reflns_theta_full 25.03
_diffrn_reflns_theta_max 25.03
_diffrn_reflns_theta_min 2.33
_exptl_absorpt_coefficient_mu 1.669
_exptl_absorpt_correction_T_max 0.7314
_exptl_absorpt_correction_T_min 0.6804
_exptl_absorpt_correction_type multi-scan
_exptl_absorpt_process_details sadabs
_exptl_crystal_density_diffrn 1.410
_exptl_crystal_density_meas 0
_exptl_crystal_density_method 'not measured'
_exptl_crystal_F_000 778
_exptl_crystal_size_max 0.25
_exptl_crystal_size_mid 0.20
_exptl_crystal_size_min 0.20
_refine_diff_density_max 1.925
_refine_diff_density_min -1.311
_refine_diff_density_rms 0.159
_refine_ls_extinction_method none
_refine_ls_goodness_of_fit_ref 0.973
_refine_ls_hydrogen_treatment mixed
_refine_ls_matrix_type full
_refine_ls_number_parameters 324
_refine_ls_number_reflns 6101
_refine_ls_number_restraints 20
_refine_ls_restrained_S_all 0.971
_refine_ls_R_factor_all 0.2714
_refine_ls_R_factor_gt 0.1014
_refine_ls_shift/su_max 0.024
_refine_ls_shift/su_mean 0.004
_refine_ls_structure_factor_coef Fsqd
_refine_ls_weighting_details 'calc w=1/[\s^2^(Fo^2^)+(0.0700P)^2^+0.0000P] where P=(Fo^2^+2Fc^2^)/3'
_refine_ls_weighting_scheme calc
_refine_ls_wR_factor_gt 0.1803
_refine_ls_wR_factor_ref 0.2366
_reflns_number_gt 2246
_reflns_number_total 6101
_reflns_threshold_expression >2sigma(I)
_cod_data_source_file ic034772isi20030928_115520_10.cif
_cod_data_source_block complex9
_cod_depositor_comments
;
The following automatic conversions were performed:
'_symmetry_cell_setting' value 'Triclinic' changed to 'triclinic'
according to '/home/saulius/struct/CIF-dictionaries/cif_core.dic'
dictionary named 'cif_core.dic' version 2.4.1 from 2010-06-29.

Automatic conversion script
Id: cif_fix_enum 1527 2010-12-29 10:47:43Z saulius 
;
_cod_original_cell_volume 1811(4)
_cod_database_code 4310314

loop_
_symmetry_equiv_pos_as_xyz
'x, y, z'
'-x, -y, -z'

loop_
_atom_site_label
_atom_site_type_symbol
_atom_site_fract_x
_atom_site_fract_y
_atom_site_fract_z
_atom_site_U_iso_or_equiv
_atom_site_adp_type
_atom_site_occupancy
_atom_site_symmetry_multiplicity
_atom_site_calc_flag
_atom_site_refinement_flags
_atom_site_disorder_assembly
_atom_site_disorder_group
La1 La 0.42310(11) 0.23177(9) 0.24727(8) 0.0483(4) Uani 1 1 d . . .
S1 S 0.4075(5) 0.5028(3) 0.3602(3) 0.0513(14) Uani 1 1 d . . .
S2 S 0.0764(6) 0.1604(5) 0.3287(4) 0.095(2) Uani 1 1 d . . .
S3 S 0.1406(5) -0.0425(4) 0.1159(3) 0.0578(15) Uani 1 1 d . . .
S4 S 0.5605(6) 0.1755(5) 0.0530(4) 0.0595(19) Uani 0.80 1 d P . .
S4' S 0.429(2) 0.144(2) -0.0078(16) 0.062(8) Uani 0.20 1 d P . .
S5 S -0.1656(5) 0.4101(4) 0.2922(4) 0.0749(18) Uani 1 1 d . . .
S6 S -0.0028(10) 0.3541(8) 0.0196(5) 0.169(4) Uani 1 1 d . . .
S7 S 0.8601(8) 0.3384(8) 0.5634(5) 0.151(4) Uani 1 1 d . . .
S8 S 0.6967(8) -0.0889(5) 0.2643(5) 0.113(2) Uani 1 1 d . . .
O1 O 0.4893(11) 0.4287(8) 0.3207(8) 0.059(4) Uani 1 1 d . . .
O2 O 0.2439(12) 0.2311(9) 0.3428(7) 0.059(3) Uani 1 1 d . . .
O3 O 0.1938(13) 0.0667(8) 0.1815(8) 0.074(4) Uani 1 1 d . . .
O4 O 0.4214(12) 0.1695(9) 0.0905(7) 0.063(4) Uani 1 1 d . . .
O5 O -0.3227(11) 0.3319(8) 0.2324(7) 0.043(3) Uani 1 1 d U . .
N1 N 0.215(2) 0.3085(13) 0.1488(12) 0.085(6) Uani 1 1 d . . .
N2 N 0.6113(17) 0.2641(16) 0.4021(10) 0.087(6) Uani 1 1 d . . .
N3 N 0.5367(17) 0.0641(13) 0.2486(11) 0.074(5) Uani 1 1 d . . .
C1 C 0.386(2) 0.6173(19) 0.2248(16) 0.122(10) Uani 1 1 d . . .
H1A H 0.4186 0.6852 0.2092 0.184 Uiso 1 1 calc R . .
H1B H 0.2748 0.5956 0.2121 0.184 Uiso 1 1 calc R . .
H1C H 0.4156 0.5639 0.1916 0.184 Uiso 1 1 calc R . .
C2 C 0.467(2) 0.6293(14) 0.3283(13) 0.072(6) Uani 1 1 d . . .
H2A H 0.4383 0.6841 0.3618 0.086 Uiso 1 1 calc R . .
H2B H 0.5791 0.6521 0.3413 0.086 Uiso 1 1 calc R . .
C3 C 0.5236(18) 0.5433(12) 0.4775(10) 0.054(5) Uani 1 1 d . . .
H3A H 0.6332 0.5575 0.4830 0.065 Uiso 1 1 calc R . .
H3B H 0.5079 0.6089 0.5045 0.065 Uiso 1 1 calc R . .
C4 C 0.187(5) 0.181(5) 0.519(3) 0.19(2) Uiso 0.60 1 d PD . .
C4' C 0.204(5) 0.080(4) 0.472(4) 0.090(18) Uiso 0.40 1 d PD . .
C5 C 0.068(4) 0.122(3) 0.430(2) 0.165(13) Uani 1 1 d D . .
C6 C -0.037(3) 0.250(2) 0.3462(17) 0.109(9) Uani 1 1 d U . .
H6A H -0.1438 0.2070 0.3340 0.130 Uiso 1 1 calc R . .
H6B H 0.0006 0.2859 0.4076 0.130 Uiso 1 1 calc R . .
C7 C -0.036(2) 0.326(2) 0.298(3) 0.197(18) Uani 1 1 d . . .
H7A H -0.0526 0.2901 0.2383 0.237 Uiso 1 1 calc R . .
H7B H 0.0691 0.3751 0.3182 0.237 Uiso 1 1 calc R . .
C8 C -0.096(2) 0.494(2) 0.2229(14) 0.105(9) Uani 1 1 d . . .
H8A H 0.0111 0.5377 0.2525 0.126 Uiso 1 1 calc R . .
H8B H -0.0990 0.4497 0.1688 0.126 Uiso 1 1 calc R . .
C9 C -0.199(3) 0.566(2) 0.204(2) 0.157(13) Uani 1 1 d . . .
H9A H -0.1643 0.6112 0.1672 0.235 Uiso 1 1 calc R . .
H9B H -0.1946 0.6093 0.2578 0.235 Uiso 1 1 calc R . .
H9C H -0.3040 0.5217 0.1743 0.235 Uiso 1 1 calc R . .
C10 C -0.0283(18) -0.0367(14) 0.0270(12) 0.063(6) Uani 1 1 d . . .
H10A H -0.0832 -0.1083 -0.0093 0.076 Uiso 1 1 calc R . .
H10B H -0.0997 -0.0106 0.0523 0.076 Uiso 1 1 calc R . .
C11 C 0.035(2) -0.1370(16) 0.1713(14) 0.083(7) Uani 1 1 d . . .
H11A H -0.0374 -0.1067 0.1918 0.100 Uiso 1 1 calc R . .
H11B H -0.0226 -0.2050 0.1302 0.100 Uiso 1 1 calc R . .
C12 C 0.148(3) -0.1549(19) 0.246(2) 0.127(10) Uani 1 1 d . . .
H12A H 0.0945 -0.2038 0.2742 0.190 Uiso 1 1 calc R . .
H12B H 0.2044 -0.0875 0.2868 0.190 Uiso 1 1 calc R . .
H12C H 0.2201 -0.1851 0.2252 0.190 Uiso 1 1 calc R . .
C13 C 0.519(4) 0.359(3) 0.002(2) 0.22(2) Uani 1 1 d . . .
H13A H 0.5108 0.3948 -0.0458 0.326 Uiso 1 1 calc R . .
H13B H 0.6053 0.4031 0.0514 0.326 Uiso 1 1 calc R . .
H13C H 0.4249 0.3493 0.0184 0.326 Uiso 1 1 calc R . .
C14 C 0.541(3) 0.259(2) -0.0221(17) 0.103(8) Uani 1 1 d . . .
H14A H 0.5928 0.2517 -0.0672 0.124 Uiso 1 1 calc R . .
C15 C 0.506(2) 0.0478(13) -0.0248(13) 0.080(7) Uani 1 1 d . . .
C16 C 0.131(2) 0.3260(16) 0.0972(15) 0.066(6) Uani 1 1 d U . .
C17 C 0.715(2) 0.2859(19) 0.4703(15) 0.086(7) Uani 1 1 d . . .
C18 C 0.6016(19) 0.0017(13) 0.2562(12) 0.049(5) Uani 1 1 d . . .

loop_
_atom_site_aniso_label
_atom_site_aniso_U_11
_atom_site_aniso_U_22
_atom_site_aniso_U_33
_atom_site_aniso_U_23
_atom_site_aniso_U_13
_atom_site_aniso_U_12
La1 0.0262(5) 0.0552(7) 0.0430(7) -0.0196(5) 0.0125(5) -0.0093(5)
S1 0.047(3) 0.044(3) 0.050(3) -0.009(2) 0.018(3) -0.002(2)
S2 0.082(4) 0.085(4) 0.087(5) -0.028(4) 0.053(4) -0.034(3)
S3 0.045(3) 0.052(3) 0.049(3) -0.019(3) 0.013(2) -0.016(2)
S4 0.041(3) 0.080(5) 0.043(4) -0.015(4) 0.017(3) 0.003(3)
S4' 0.032(13) 0.10(2) 0.041(17) 0.004(15) -0.002(13) 0.008(14)
S5 0.036(3) 0.077(4) 0.077(4) -0.022(3) 0.017(3) -0.022(3)
S6 0.200(8) 0.253(10) 0.073(6) 0.005(6) -0.002(6) 0.165(8)
S7 0.090(5) 0.247(10) 0.056(5) -0.034(6) -0.007(4) 0.012(6)
S8 0.137(6) 0.088(5) 0.097(6) 0.003(4) 0.037(5) 0.012(5)
O1 0.044(6) 0.044(7) 0.075(10) -0.016(7) 0.023(7) -0.003(6)
O2 0.054(7) 0.057(8) 0.048(8) -0.002(6) 0.022(6) -0.017(6)
O3 0.065(8) 0.043(7) 0.080(10) -0.029(7) 0.032(8) -0.030(6)
O4 0.049(7) 0.091(9) 0.039(8) -0.015(7) 0.026(6) 0.006(7)
O5 0.043(3) 0.044(3) 0.043(3) 0.0091(12) 0.0135(13) 0.0118(13)
N1 0.083(12) 0.080(13) 0.075(15) 0.005(11) 0.009(12) 0.019(11)
N2 0.047(10) 0.153(17) 0.029(11) -0.020(11) -0.008(9) 0.014(11)
N3 0.062(11) 0.062(12) 0.078(14) -0.010(10) 0.000(10) 0.018(9)
C1 0.077(15) 0.13(2) 0.12(3) 0.002(19) 0.005(17) -0.013(15)
C2 0.071(13) 0.055(13) 0.066(16) -0.010(12) 0.023(12) -0.011(11)
C3 0.047(10) 0.068(15) 0.043(13) -0.005(10) 0.026(9) 0.007(10)
C5 0.24(4) 0.17(3) 0.09(3) 0.04(2) 0.10(3) 0.02(3)
C6 0.109(9) 0.109(9) 0.109(9) 0.024(2) 0.033(3) 0.032(3)
C7 0.036(13) 0.15(3) 0.38(6) 0.03(3) 0.05(2) 0.008(16)
C8 0.066(14) 0.15(2) 0.055(16) -0.010(16) 0.027(13) -0.047(15)
C9 0.16(3) 0.10(2) 0.17(4) 0.05(2) 0.02(3) -0.01(2)
C10 0.045(11) 0.063(15) 0.059(15) 0.014(11) -0.001(10) -0.008(10)
C11 0.072(14) 0.055(14) 0.083(18) -0.013(13) 0.020(14) -0.032(11)
C12 0.13(2) 0.09(2) 0.16(3) 0.06(2) 0.03(2) 0.034(18)
C13 0.36(5) 0.25(4) 0.22(4) 0.15(3) 0.18(4) 0.25(4)
C14 0.110(18) 0.11(2) 0.12(2) 0.053(19) 0.067(18) 0.034(17)
C15 0.111(16) 0.061(16) 0.060(17) -0.021(12) 0.043(14) 0.012(15)
C16 0.066(6) 0.066(6) 0.066(6) 0.0144(17) 0.020(2) 0.020(2)
C17 0.056(13) 0.13(2) 0.059(17) -0.013(15) 0.041(13) 0.006(14)
C18 0.054(11) 0.023(11) 0.051(13) -0.016(9) -0.008(10) 0.019(9)

loop_
_atom_type_symbol
_atom_type_description
_atom_type_scat_dispersion_real
_atom_type_scat_dispersion_imag
_atom_type_scat_source
C C 0.0033 0.0016 'International Tables Vol C Tables 4.2.6.8 and 6.1.1.4'
H H 0.0000 0.0000 'International Tables Vol C Tables 4.2.6.8 and 6.1.1.4'
N N 0.0061 0.0033 'International Tables Vol C Tables 4.2.6.8 and 6.1.1.4'
O O 0.0106 0.0060 'International Tables Vol C Tables 4.2.6.8 and 6.1.1.4'
S S 0.1246 0.1234 'International Tables Vol C Tables 4.2.6.8 and 6.1.1.4'
La La -0.2871 2.4523 'International Tables Vol C Tables 4.2.6.8 and 6.1.1.4'

loop_
_geom_angle_atom_site_label_1
_geom_angle_atom_site_label_2
_geom_angle_atom_site_label_3
_geom_angle
_geom_angle_site_symmetry_1
_geom_angle_site_symmetry_3
_geom_angle_publ_flag
O5 La1 O3 143.8(3) 1_655 . ?
O5 La1 O1 71.2(3) 1_655 . ?
O3 La1 O1 140.6(4) . . ?
O5 La1 O4 71.8(3) 1_655 . ?
O3 La1 O4 74.1(4) . . ?
O1 La1 O4 123.0(4) . . ?
O5 La1 O2 143.6(3) 1_655 . ?
O3 La1 O2 72.5(3) . . ?
O1 La1 O2 76.2(3) . . ?
O4 La1 O2 142.2(3) . . ?
O5 La1 N2 77.3(4) 1_655 . ?
O3 La1 N2 122.7(5) . . ?
O1 La1 N2 71.6(5) . . ?
O4 La1 N2 136.9(4) . . ?
O2 La1 N2 77.5(4) . . ?
O5 La1 N3 85.5(4) 1_655 . ?
O3 La1 N3 73.8(4) . . ?
O1 La1 N3 141.7(4) . . ?
O4 La1 N3 74.4(5) . . ?
O2 La1 N3 111.9(5) . . ?
N2 La1 N3 73.9(5) . . ?
O5 La1 N1 104.3(4) 1_655 . ?
O3 La1 N1 77.9(5) . . ?
O1 La1 N1 74.2(4) . . ?
O4 La1 N1 74.8(5) . . ?
O2 La1 N1 81.4(5) . . ?
N2 La1 N1 143.1(5) . . ?
N3 La1 N1 142.7(5) . . ?
O1 S1 C2 105.8(7) . . ?
O1 S1 C3 102.9(7) . . ?
C2 S1 C3 99.5(8) . . ?
O2 S2 C6 107.4(10) . . ?
O2 S2 C5 108.0(13) . . ?
C6 S2 C5 89.2(14) . . ?
O3 S3 C10 105.4(8) . . ?
O3 S3 C11 103.1(8) . . ?
C10 S3 C11 99.4(9) . . ?
S4' S4 O4 68.0(11) . . ?
S4' S4 C14 65.6(14) . . ?
O4 S4 C14 105.7(9) . . ?
S4' S4 C15 60.1(14) . . ?
O4 S4 C15 104.9(8) . . ?
C14 S4 C15 98.3(11) . . ?
S4 S4' O4 64.2(12) . . ?
S4 S4' C15 76.5(14) . . ?
O4 S4' C15 112.4(18) . . ?
S4 S4' C14 70.7(14) . . ?
O4 S4' C14 106.4(17) . . ?
C15 S4' C14 109.2(17) . . ?
O5 S5 C8 104.8(8) . . ?
O5 S5 C7 102.9(10) . . ?
C8 S5 C7 99.3(15) . . ?
S1 O1 La1 137.2(6) . . ?
S2 O2 La1 131.4(6) . . ?
S3 O3 La1 141.2(6) . . ?
S4 O4 S4' 47.9(8) . . ?
S4 O4 La1 129.5(6) . . ?
S4' O4 La1 173.6(12) . . ?
S5 O5 La1 137.9(6) . 1_455 ?
C16 N1 La1 167.2(18) . . ?
C17 N2 La1 171.1(16) . . ?
C18 N3 La1 171.4(13) . . ?
C2 C1 H1A 109.5 . . ?
C2 C1 H1B 109.5 . . ?
H1A C1 H1B 109.5 . . ?
C2 C1 H1C 109.5 . . ?
H1A C1 H1C 109.5 . . ?
H1B C1 H1C 109.5 . . ?
C1 C2 S1 110.8(13) . . ?
C1 C2 H2A 109.5 . . ?
S1 C2 H2A 109.5 . . ?
C1 C2 H2B 109.5 . . ?
S1 C2 H2B 109.5 . . ?
H2A C2 H2B 108.1 . . ?
C3 C3 S1 109.9(15) 2_666 . ?
C3 C3 H3A 109.7 2_666 . ?
S1 C3 H3A 109.7 . . ?
C3 C3 H3B 109.7 2_666 . ?
S1 C3 H3B 109.7 . . ?
H3A C3 H3B 108.2 . . ?
C4' C4 C5 61.2(17) . . ?
C4 C4' C5 60.5(16) . . ?
C4 C5 C4' 58(3) . . ?
C4 C5 S2 124(3) . . ?
C4' C5 S2 113(3) . . ?
C7 C6 S2 116(2) . . ?
C7 C6 H6A 108.2 . . ?
S2 C6 H6A 108.3 . . ?
C7 C6 H6B 108.3 . . ?
S2 C6 H6B 108.3 . . ?
H6A C6 H6B 107.4 . . ?
C6 C7 S5 123(2) . . ?
C6 C7 H7A 106.6 . . ?
S5 C7 H7A 106.6 . . ?
C6 C7 H7B 106.5 . . ?
S5 C7 H7B 106.5 . . ?
H7A C7 H7B 106.5 . . ?
C9 C8 S5 107.7(17) . . ?
C9 C8 H8A 110.2 . . ?
S5 C8 H8A 110.2 . . ?
C9 C8 H8B 110.2 . . ?
S5 C8 H8B 110.2 . . ?
H8A C8 H8B 108.5 . . ?
C8 C9 H9A 109.5 . . ?
C8 C9 H9B 109.5 . . ?
H9A C9 H9B 109.5 . . ?
C8 C9 H9C 109.5 . . ?
H9A C9 H9C 109.5 . . ?
H9B C9 H9C 109.5 . . ?
C10 C10 S3 109.2(15) 2 . ?
C10 C10 H10A 109.8 2 . ?
S3 C10 H10A 109.8 . . ?
C10 C10 H10B 109.8 2 . ?
S3 C10 H10B 109.8 . . ?
H10A C10 H10B 108.3 . . ?
C12 C11 S3 109.4(14) . . ?
C12 C11 H11A 109.8 . . ?
S3 C11 H11A 109.8 . . ?
C12 C11 H11B 109.8 . . ?
S3 C11 H11B 109.8 . . ?
H11A C11 H11B 108.2 . . ?
C11 C12 H12A 109.5 . . ?
C11 C12 H12B 109.5 . . ?
H12A C12 H12B 109.5 . . ?
C11 C12 H12C 109.5 . . ?
H12A C12 H12C 109.5 . . ?
H12B C12 H12C 109.5 . . ?
C14 C13 H13A 109.5 . . ?
C14 C13 H13B 109.5 . . ?
H13A C13 H13B 109.5 . . ?
C14 C13 H13C 109.5 . . ?
H13A C13 H13C 109.5 . . ?
H13B C13 H13C 109.5 . . ?
C13 C14 S4' 122(2) . . ?
C13 C14 S4 120(2) . . ?
S4' C14 S4 43.7(10) . . ?
C13 C14 H14A 117.0 . . ?
S4' C14 H14A 117.0 . . ?
S4 C14 H14A 117.0 . . ?
C15 C15 S4' 123.3(19) 2_655 . ?
C15 C15 S4 109.9(17) 2_655 . ?
S4' C15 S4 43.4(9) . . ?
N1 C16 S6 178(2) . . ?
N2 C17 S7 170(2) . . ?
N3 C18 S8 178(2) . . ?

loop_
_geom_bond_atom_site_label_1
_geom_bond_atom_site_label_2
_geom_bond_distance
_geom_bond_site_symmetry_2
_geom_bond_publ_flag
La1 O5 2.503(10) 1_655 ?
La1 O3 2.508(10) . ?
La1 O1 2.535(10) . ?
La1 O4 2.552(11) . ?
La1 O2 2.554(10) . ?
La1 N2 2.571(16) . ?
La1 N3 2.663(17) . ?
La1 N1 2.67(2) . ?
S1 O1 1.541(10) . ?
S1 C2 1.808(18) . ?
S1 C3 1.853(17) . ?
S2 O2 1.549(10) . ?
S2 C6 1.80(2) . ?
S2 C5 1.81(3) . ?
S3 O3 1.540(11) . ?
S3 C10 1.864(18) . ?
S3 C11 1.867(19) . ?
S4 S4' 1.28(2) . ?
S4 O4 1.559(10) . ?
S4 C14 1.75(3) . ?
S4 C15 1.817(17) . ?
S4' O4 1.61(3) . ?
S4' C15 1.62(3) . ?
S4' C14 1.69(3) . ?
S5 O5 1.544(10) . ?
S5 C8 1.81(2) . ?
S5 C7 1.82(3) . ?
S6 C16 1.68(2) . ?
S7 C17 1.66(2) . ?
S8 C18 1.647(19) . ?
O5 La1 2.503(10) 1_455 ?
N1 C16 1.08(2) . ?
N2 C17 1.21(2) . ?
N3 C18 1.132(18) . ?
C1 C2 1.62(3) . ?
C1 H1A 0.9600 . ?
C1 H1B 0.9600 . ?
C1 H1C 0.9600 . ?
C2 H2A 0.9700 . ?
C2 H2B 0.9700 . ?
C3 C3 1.47(3) 2_666 ?
C3 H3A 0.9700 . ?
C3 H3B 0.9700 . ?
C4 C4' 1.49(7) . ?
C4 C5 1.527(10) . ?
C4' C5 1.537(10) . ?
C6 C7 1.36(3) . ?
C6 H6A 0.9700 . ?
C6 H6B 0.9700 . ?
C7 H7A 0.9700 . ?
C7 H7B 0.9700 . ?
C8 C9 1.51(3) . ?
C8 H8A 0.9700 . ?
C8 H8B 0.9700 . ?
C9 H9A 0.9600 . ?
C9 H9B 0.9600 . ?
C9 H9C 0.9600 . ?
C10 C10 1.48(3) 2 ?
C10 H10A 0.9700 . ?
C10 H10B 0.9700 . ?
C11 C12 1.47(3) . ?
C11 H11A 0.9700 . ?
C11 H11B 0.9700 . ?
C12 H12A 0.9600 . ?
C12 H12B 0.9600 . ?
C12 H12C 0.9600 . ?
C13 C14 1.40(3) . ?
C13 H13A 0.9600 . ?
C13 H13B 0.9600 . ?
C13 H13C 0.9600 . ?
C14 H14A 0.9800 . ?
C15 C15 1.58(4) 2_655 ?

loop_
_geom_torsion_atom_site_label_1
_geom_torsion_atom_site_label_2
_geom_torsion_atom_site_label_3
_geom_torsion_atom_site_label_4
_geom_torsion
_geom_torsion_site_symmetry_1
_geom_torsion_site_symmetry_2
_geom_torsion_site_symmetry_3
_geom_torsion_site_symmetry_4
_geom_torsion_publ_flag
C14 S4 S4' O4 -120.2(14) . . . . ?
C15 S4 S4' O4 123.5(14) . . . . ?
O4 S4 S4' C15 -123.5(14) . . . . ?
C14 S4 S4' C15 116.3(15) . . . . ?
O4 S4 S4' C14 120.2(14) . . . . ?
C15 S4 S4' C14 -116.3(15) . . . . ?
C2 S1 O1 La1 -140.5(11) . . . . ?
C3 S1 O1 La1 115.6(10) . . . . ?
O5 La1 O1 S1 170.4(11) 1_655 . . . ?
O3 La1 O1 S1 12.3(15) . . . . ?
O4 La1 O1 S1 118.2(10) . . . . ?
O2 La1 O1 S1 -26.0(10) . . . . ?
N2 La1 O1 S1 -107.2(11) . . . . ?
N3 La1 O1 S1 -134.0(10) . . . . ?
N1 La1 O1 S1 58.8(10) . . . . ?
C6 S2 O2 La1 -128.5(11) . . . . ?
C5 S2 O2 La1 136.5(13) . . . . ?
O5 La1 O2 S2 172.4(7) 1_655 . . . ?
O3 La1 O2 S2 -10.0(9) . . . . ?
O1 La1 O2 S2 145.6(10) . . . . ?
O4 La1 O2 S2 18.8(13) . . . . ?
N2 La1 O2 S2 -140.5(11) . . . . ?
N3 La1 O2 S2 -73.8(10) . . . . ?
N1 La1 O2 S2 69.9(10) . . . . ?
C10 S3 O3 La1 -117.7(12) . . . . ?
C11 S3 O3 La1 138.6(13) . . . . ?
O5 La1 O3 S3 13.7(18) 1_655 . . . ?
O1 La1 O3 S3 157.1(10) . . . . ?
O4 La1 O3 S3 34.0(12) . . . . ?
O2 La1 O3 S3 -163.8(14) . . . . ?
N2 La1 O3 S3 -102.0(13) . . . . ?
N3 La1 O3 S3 -43.9(13) . . . . ?
N1 La1 O3 S3 111.5(14) . . . . ?
C14 S4 O4 S4' 54.9(16) . . . . ?
C15 S4 O4 S4' -48.4(16) . . . . ?
S4' S4 O4 La1 -172.4(16) . . . . ?
C14 S4 O4 La1 -117.5(11) . . . . ?
C15 S4 O4 La1 139.2(10) . . . . ?
C15 S4' O4 S4 61.3(13) . . . . ?
C14 S4' O4 S4 -58.2(13) . . . . ?
S4 S4' O4 La1 68(10) . . . . ?
C15 S4' O4 La1 129(9) . . . . ?
C14 S4' O4 La1 10(10) . . . . ?
O5 La1 O4 S4 21.7(8) 1_655 . . . ?
O3 La1 O4 S4 -145.9(10) . . . . ?
O1 La1 O4 S4 73.5(10) . . . . ?
O2 La1 O4 S4 -174.5(7) . . . . ?
N2 La1 O4 S4 -24.8(13) . . . . ?
N3 La1 O4 S4 -68.7(9) . . . . ?
N1 La1 O4 S4 132.7(10) . . . . ?
O5 La1 O4 S4' -41(9) 1_655 . . . ?
O3 La1 O4 S4' 151(10) . . . . ?
O1 La1 O4 S4' 11(10) . . . . ?
O2 La1 O4 S4' 123(9) . . . . ?
N2 La1 O4 S4' -88(10) . . . . ?
N3 La1 O4 S4' -132(9) . . . . ?
N1 La1 O4 S4' 70(9) . . . . ?
C8 S5 O5 La1 -149.8(12) . . . 1_455 ?
C7 S5 O5 La1 106.9(15) . . . 1_455 ?
O5 La1 N1 C16 85(8) 1_655 . . . ?
O3 La1 N1 C16 -57(8) . . . . ?
O1 La1 N1 C16 151(8) . . . . ?
O4 La1 N1 C16 19(8) . . . . ?
O2 La1 N1 C16 -131(8) . . . . ?
N2 La1 N1 C16 173(8) . . . . ?
N3 La1 N1 C16 -16(9) . . . . ?
O5 La1 N2 C17 -2(12) 1_655 . . . ?
O3 La1 N2 C17 145(12) . . . . ?
O1 La1 N2 C17 -76(12) . . . . ?
O4 La1 N2 C17 43(12) . . . . ?
O2 La1 N2 C17 -155(12) . . . . ?
N3 La1 N2 C17 87(12) . . . . ?
N1 La1 N2 C17 -99(12) . . . . ?
O5 La1 N3 C18 45(12) 1_655 . . . ?
O3 La1 N3 C18 -165(12) . . . . ?
O1 La1 N3 C18 -7(12) . . . . ?
O4 La1 N3 C18 117(12) . . . . ?
O2 La1 N3 C18 -102(12) . . . . ?
N2 La1 N3 C18 -33(12) . . . . ?
N1 La1 N3 C18 153(12) . . . . ?
O1 S1 C2 C1 71.8(14) . . . . ?
C3 S1 C2 C1 178.2(13) . . . . ?
O1 S1 C3 C3 -80.1(15) . . . 2_666 ?
C2 S1 C3 C3 171.2(15) . . . 2_666 ?
C4' C4 C5 S2 -98(4) . . . . ?
C4 C4' C5 S2 116(4) . . . . ?
O2 S2 C5 C4 19(4) . . . . ?
C6 S2 C5 C4 -89(4) . . . . ?
O2 S2 C5 C4' -47(3) . . . . ?
C6 S2 C5 C4' -155(3) . . . . ?
O2 S2 C6 C7 54(3) . . . . ?
C5 S2 C6 C7 163(3) . . . . ?
S2 C6 C7 S5 169.7(15) . . . . ?
O5 S5 C7 C6 -75(3) . . . . ?
C8 S5 C7 C6 178(3) . . . . ?
O5 S5 C8 C9 69.5(18) . . . . ?
C7 S5 C8 C9 175.6(18) . . . . ?
O3 S3 C10 C10 73.1(19) . . . 2 ?
C11 S3 C10 C10 179.6(18) . . . 2 ?
O3 S3 C11 C12 -72.0(18) . . . . ?
C10 S3 C11 C12 179.7(17) . . . . ?
S4 S4' C14 C13 -102(3) . . . . ?
O4 S4' C14 C13 -47(3) . . . . ?
C15 S4' C14 C13 -169(3) . . . . ?
O4 S4' C14 S4 54.2(12) . . . . ?
C15 S4' C14 S4 -67.4(15) . . . . ?
S4' S4 C14 C13 106(3) . . . . ?
O4 S4 C14 C13 50(3) . . . . ?
C15 S4 C14 C13 158(3) . . . . ?
O4 S4 C14 S4' -56.3(14) . . . . ?
C15 S4 C14 S4' 51.8(14) . . . . ?
S4 S4' C15 C15 84(3) . . . 2_655 ?
O4 S4' C15 C15 30(3) . . . 2_655 ?
C14 S4' C15 C15 148(2) . . . 2_655 ?
O4 S4' C15 S4 -54.3(12) . . . . ?
C14 S4' C15 S4 63.6(14) . . . . ?
S4' S4 C15 C15 -118(2) . . . 2_655 ?
O4 S4 C15 C15 -65(2) . . . 2_655 ?
C14 S4 C15 C15 -173.5(19) . . . 2_655 ?
O4 S4 C15 S4' 53.1(15) . . . . ?
C14 S4 C15 S4' -55.6(16) . . . . ?
La1 N1 C16 S6 144(59) . . . . ?
La1 N2 C17 S7 66(16) . . . . ?
La1 N3 C18 S8 -105(50) . . . . ?
